data_4027480
loop_
_publ_author_name
'Steen U. Hansen'
'Gavin J. Miller'
'Marek Bar\'ath'
'Karl R. Broberg'
'Egle Avizienyte'
'Madeleine Helliwell'
'James Raftery'
'Gordon C. Jayson'
'John M. Gardiner'

_publ_contact_author_address
; 
Department of Chemistry 
University of Manchester 
Manchester M13 9PL 
England  UK 
;
_publ_contact_author_email jrtest@spec.ch.man.ac.uk
_publ_contact_author_fax 44(161)275-4734
_publ_contact_author_name 'Raftery, James'
_publ_contact_author_phone 44(161)275-4700
_publ_section_title
;
 Synthesis and Scalable Conversion of l-Iduronamides to Heparin-Related
 Di- and Tetrasaccharides
;
_journal_name_full 'Journal of Organic Chemistry'
_journal_page_first 7823
_journal_page_last 7843
_journal_paper_doi 10.1021/jo300722y
_journal_volume 77
_journal_year 2012
_chemical_absolute_configuration syn
_chemical_formula_sum 'C17 H18 O8'
_chemical_formula_weight 350.31
_chemical_name_systematic
; 
 ? 
;
_space_group_IT_number 4
_symmetry_cell_setting monoclinic
_symmetry_space_group_name_Hall 'P 2yb'
_symmetry_space_group_name_H-M 'P 1 21 1'
_atom_sites_solution_hydrogens geom
_atom_sites_solution_primary direct
_atom_sites_solution_secondary difmap
_audit_creation_method SHELXL-97
_cell_angle_alpha 90.00
_cell_angle_beta 101.315(4)
_cell_angle_gamma 90.00
_cell_formula_units_Z 4
_cell_length_a 12.0417(10)
_cell_length_b 5.4650(5)
_cell_length_c 25.3903(17)
_cell_measurement_reflns_used 2800
_cell_measurement_temperature 100(2)
_cell_measurement_theta_max 72.74
_cell_measurement_theta_min 3.74
_cell_volume 1638.4(2)
_computing_cell_refinement 'Bruker SAINT'
_computing_data_collection 'Bruker APEX2'
_computing_data_reduction 'Bruker SAINT'
_computing_molecular_graphics 'Bruker SHELXTL'
_computing_publication_material 'Bruker SHELXTL'
_computing_structure_refinement 'SHELXL-97 (Sheldrick, 1997)'
_computing_structure_solution 'SHELXS-97 (Sheldrick, 1990)'
_diffrn_ambient_temperature 100(2)
_diffrn_measured_fraction_theta_full 0.813
_diffrn_measured_fraction_theta_max 0.684
_diffrn_measurement_device_type 'Bruker APEX-II CCD'
_diffrn_measurement_method '\f and \w scans'
_diffrn_radiation_monochromator graphite
_diffrn_radiation_source 'fine-focus sealed tube'
_diffrn_radiation_type CuK\a
_diffrn_radiation_wavelength 1.54178
_diffrn_reflns_av_R_equivalents 0.0260
_diffrn_reflns_av_sigmaI/netI 0.0475
_diffrn_reflns_limit_h_max 12
_diffrn_reflns_limit_h_min -13
_diffrn_reflns_limit_k_max 6
_diffrn_reflns_limit_k_min -5
_diffrn_reflns_limit_l_max 30
_diffrn_reflns_limit_l_min -31
_diffrn_reflns_number 4488
_diffrn_reflns_theta_full 52.27
_diffrn_reflns_theta_max 72.55
_diffrn_reflns_theta_min 3.55
_diffrn_standards_number 0
_exptl_absorpt_coefficient_mu 0.970
_exptl_absorpt_correction_T_max 0.9904
_exptl_absorpt_correction_T_min 0.711127
_exptl_absorpt_correction_type multi-scan
_exptl_absorpt_process_details SADABS
_exptl_crystal_colour colourless
_exptl_crystal_density_diffrn 1.420
_exptl_crystal_description Plate
_exptl_crystal_F_000 736
_exptl_crystal_size_max 0.40
_exptl_crystal_size_mid 0.20
_exptl_crystal_size_min 0.01
_refine_diff_density_max 0.245
_refine_diff_density_min -0.250
_refine_diff_density_rms 0.054
_refine_ls_abs_structure_details 'Flack H D (1983), Acta Cryst. A39, 876-881'
_refine_ls_abs_structure_Flack 0.3(3)
_refine_ls_extinction_method none
_refine_ls_goodness_of_fit_ref 1.069
_refine_ls_hydrogen_treatment constr
_refine_ls_matrix_type full
_refine_ls_number_parameters 455
_refine_ls_number_reflns 3082
_refine_ls_number_restraints 1
_refine_ls_restrained_S_all 1.069
_refine_ls_R_factor_all 0.0490
_refine_ls_R_factor_gt 0.0444
_refine_ls_shift/su_max 0.001
_refine_ls_shift/su_mean 0.000
_refine_ls_structure_factor_coef Fsqd
_refine_ls_weighting_details 'calc w=1/[\s^2^(Fo^2^)+(0.0660P)^2^+0.9491P] where P=(Fo^2^+2Fc^2^)/3'
_refine_ls_weighting_scheme calc
_refine_ls_wR_factor_gt 0.1175
_refine_ls_wR_factor_ref 0.1212
_reflns_number_gt 2829
_reflns_number_total 3082
_reflns_threshold_expression >2sigma(I)
_cod_data_source_file jo300722y_si_005.cif
_cod_data_source_block s3647_0m
_cod_database_code 4027480

loop_
_symmetry_equiv_pos_as_xyz
'x, y, z'
'-x, y+1/2, -z'

loop_
_atom_site_label
_atom_site_type_symbol
_atom_site_fract_x
_atom_site_fract_y
_atom_site_fract_z
_atom_site_U_iso_or_equiv
_atom_site_adp_type
_atom_site_occupancy
_atom_site_symmetry_multiplicity
_atom_site_calc_flag
_atom_site_refinement_flags
C1 C 0.7736(3) 0.3656(10) 0.88095(13) 0.0201(10) Uani 1 1 d .
H1 H 0.8094 0.5281 0.8770 0.024 Uiso 1 1 calc R
C2 C 0.8419(3) 0.2316(10) 0.92994(13) 0.0230(12) Uani 1 1 d .
H2 H 0.7923 0.1569 0.9529 0.028 Uiso 1 1 calc R
C3 C 1.0147(4) 0.2563(11) 0.94604(14) 0.0265(12) Uani 1 1 d .
C4 C 0.9343(3) 0.0550(10) 0.91935(13) 0.0211(11) Uani 1 1 d .
H4 H 0.9387 -0.0888 0.9440 0.025 Uiso 1 1 calc R
C5 C 0.8928(3) 0.1441(10) 0.82619(14) 0.0213(11) Uani 1 1 d .
H5 H 0.8920 0.0678 0.7903 0.026 Uiso 1 1 calc R
C6 C 0.7722(3) 0.2146(10) 0.83043(13) 0.0229(12) Uani 1 1 d .
H6 H 0.7244 0.0651 0.8306 0.027 Uiso 1 1 calc R
C7 C 0.6482(4) 0.6045(11) 0.91976(15) 0.0274(12) Uani 1 1 d .
H7A H 0.6758 0.7551 0.9049 0.033 Uiso 1 1 calc R
H7B H 0.6946 0.5761 0.9560 0.033 Uiso 1 1 calc R
C8 C 0.5257(3) 0.6352(10) 0.92364(14) 0.0212(11) Uani 1 1 d .
C9 C 0.4636(4) 0.8336(11) 0.90061(15) 0.0292(12) Uani 1 1 d .
H9 H 0.4981 0.9507 0.8813 0.035 Uiso 1 1 calc R
C10 C 0.3513(4) 0.8649(12) 0.90516(16) 0.0329(13) Uani 1 1 d .
H10 H 0.3096 1.0035 0.8897 0.039 Uiso 1 1 calc R
C11 C 0.3014(4) 0.6907(12) 0.93253(15) 0.0273(13) Uani 1 1 d .
H11 H 0.2247 0.7096 0.9359 0.033 Uiso 1 1 calc R
C12 C 0.3625(3) 0.4890(11) 0.95509(14) 0.0251(11) Uani 1 1 d .
H12 H 0.3272 0.3690 0.9733 0.030 Uiso 1 1 calc R
C13 C 0.4753(3) 0.4620(11) 0.95112(14) 0.0279(12) Uani 1 1 d .
H13 H 0.5177 0.3254 0.9672 0.033 Uiso 1 1 calc R
C14 C 1.0549(3) 0.3625(10) 0.80961(13) 0.0214(11) Uani 1 1 d .
C15 C 1.0950(4) 0.6169(11) 0.80608(17) 0.0284(12) Uani 1 1 d .
H15A H 1.0419 0.7057 0.7785 0.043 Uiso 1 1 calc R
H15B H 1.1701 0.6151 0.7966 0.043 Uiso 1 1 calc R
H15C H 1.0996 0.6982 0.8408 0.043 Uiso 1 1 calc R
C16 C 0.6328(4) 0.2811(12) 0.75071(16) 0.0327(14) Uani 1 1 d .
C17 C 0.5861(4) 0.4754(14) 0.71116(16) 0.0401(15) Uani 1 1 d .
H17A H 0.5168 0.4155 0.6878 0.060 Uiso 1 1 calc R
H17B H 0.6421 0.5168 0.6893 0.060 Uiso 1 1 calc R
H17C H 0.5685 0.6214 0.7304 0.060 Uiso 1 1 calc R
C18 C 0.2309(3) 0.2988(9) 0.61680(13) 0.0163(10) Uani 1 1 d .
H18 H 0.1919 0.4548 0.6229 0.020 Uiso 1 1 calc R
C19 C 0.1625(3) 0.1672(10) 0.56738(13) 0.0209(11) Uani 1 1 d .
H19 H 0.2111 0.1170 0.5415 0.025 Uiso 1 1 calc R
C20 C -0.0109(4) 0.1501(11) 0.55632(13) 0.0246(12) Uani 1 1 d .
C21 C 0.0823(3) -0.0376(10) 0.57732(13) 0.0214(11) Uani 1 1 d .
H21 H 0.0815 -0.1707 0.5502 0.026 Uiso 1 1 calc R
C22 C 0.1270(3) 0.0336(9) 0.67081(13) 0.0176(10) Uani 1 1 d .
H22 H 0.1317 -0.0482 0.7064 0.021 Uiso 1 1 calc R
C23 C 0.2412(3) 0.1359(9) 0.66677(12) 0.0174(10) Uani 1 1 d .
H23 H 0.2960 -0.0002 0.6651 0.021 Uiso 1 1 calc R
C24 C 0.3463(3) 0.5597(10) 0.57665(15) 0.0221(11) Uani 1 1 d .
H24A H 0.3115 0.7017 0.5914 0.027 Uiso 1 1 calc R
H24B H 0.3026 0.5262 0.5401 0.027 Uiso 1 1 calc R
C25 C 0.4677(3) 0.6169(10) 0.57408(13) 0.0191(11) Uani 1 1 d .
C26 C 0.5194(4) 0.8294(11) 0.59671(15) 0.0276(12) Uani 1 1 d .
H26 H 0.4783 0.9432 0.6137 0.033 Uiso 1 1 calc R
C27 C 0.6320(4) 0.8742(11) 0.59422(16) 0.0301(12) Uani 1 1 d .
H27 H 0.6677 1.0190 0.6099 0.036 Uiso 1 1 calc R
C28 C 0.6920(4) 0.7132(13) 0.56961(17) 0.0358(15) Uani 1 1 d .
H28 H 0.7686 0.7473 0.5680 0.043 Uiso 1 1 calc R
C29 C 0.6413(4) 0.5005(12) 0.54708(15) 0.0288(13) Uani 1 1 d .
H29 H 0.6832 0.3870 0.5304 0.035 Uiso 1 1 calc R
C30 C 0.5290(3) 0.4541(11) 0.54905(13) 0.0229(11) Uani 1 1 d .
H30 H 0.4937 0.3095 0.5331 0.028 Uiso 1 1 calc R
C31 C -0.0518(4) 0.1902(10) 0.68239(14) 0.0229(11) Uani 1 1 d .
C32 C -0.1229(4) 0.4119(10) 0.67554(15) 0.0258(11) Uani 1 1 d .
H32A H -0.1546 0.4380 0.7078 0.039 Uiso 1 1 calc R
H32B H -0.1847 0.3915 0.6444 0.039 Uiso 1 1 calc R
H32C H -0.0768 0.5536 0.6698 0.039 Uiso 1 1 calc R
C33 C 0.3318(3) 0.1750(10) 0.75792(14) 0.0204(11) Uani 1 1 d .
C34 C 0.3790(3) 0.3552(11) 0.80107(13) 0.0252(11) Uani 1 1 d .
H34A H 0.4591 0.3190 0.8149 0.038 Uiso 1 1 calc R
H34B H 0.3371 0.3433 0.8304 0.038 Uiso 1 1 calc R
H34C H 0.3716 0.5212 0.7862 0.038 Uiso 1 1 calc R
O1 O 0.9309(2) 0.3911(7) 0.96103(9) 0.0268(8) Uani 1 1 d .
O2 O 0.9367(2) -0.0261(7) 0.86723(9) 0.0234(8) Uani 1 1 d .
O3 O 0.6588(2) 0.4012(7) 0.88570(9) 0.0212(8) Uani 1 1 d .
O4 O 1.1138(3) 0.2981(8) 0.95578(11) 0.0365(10) Uani 1 1 d .
O5 O 0.9564(2) 0.3631(7) 0.83041(9) 0.0212(7) Uani 1 1 d .
O6 O 1.0936(3) 0.1827(7) 0.79508(11) 0.0292(9) Uani 1 1 d .
O7 O 0.7263(2) 0.3694(7) 0.78578(9) 0.0257(8) Uani 1 1 d .
O8 O 0.5987(3) 0.0816(10) 0.75338(15) 0.0554(13) Uani 1 1 d .
O9 O 0.0632(2) 0.3137(7) 0.54116(9) 0.0244(8) Uani 1 1 d .
O10 O 0.0918(2) -0.1395(7) 0.62866(9) 0.0205(7) Uani 1 1 d .
O11 O 0.3433(2) 0.3517(7) 0.60999(9) 0.0192(7) Uani 1 1 d .
O12 O -0.1113(2) 0.1723(8) 0.55001(10) 0.0294(9) Uani 1 1 d .
O13 O 0.0495(2) 0.2309(6) 0.66601(9) 0.0198(8) Uani 1 1 d .
O14 O -0.0764(2) -0.0036(7) 0.69809(10) 0.0261(8) Uani 1 1 d .
O15 O 0.2839(2) 0.2945(6) 0.71145(9) 0.0193(8) Uani 1 1 d .
O16 O 0.3325(3) -0.0448(7) 0.76156(10) 0.0302(9) Uani 1 1 d .

loop_
_atom_site_aniso_label
_atom_site_aniso_U_11
_atom_site_aniso_U_22
_atom_site_aniso_U_33
_atom_site_aniso_U_23
_atom_site_aniso_U_13
_atom_site_aniso_U_12
C1 0.010(2) 0.022(3) 0.0293(17) 0.0017(19) 0.0066(14) 0.004(2)
C2 0.017(2) 0.029(4) 0.0230(16) -0.0026(17) 0.0031(14) -0.005(2)
C3 0.023(3) 0.029(4) 0.0265(18) 0.0022(18) 0.0035(16) -0.007(2)
C4 0.019(2) 0.021(3) 0.0242(17) 0.0030(17) 0.0056(14) -0.003(2)
C5 0.018(2) 0.022(3) 0.0256(17) 0.0037(18) 0.0078(15) -0.005(2)
C6 0.019(2) 0.029(4) 0.0213(17) 0.0018(18) 0.0059(14) 0.002(2)
C7 0.022(3) 0.027(4) 0.035(2) -0.006(2) 0.0094(16) 0.003(2)
C8 0.017(2) 0.020(3) 0.0266(17) -0.0043(18) 0.0055(14) 0.004(2)
C9 0.023(3) 0.028(4) 0.038(2) 0.006(2) 0.0103(17) 0.002(3)
C10 0.025(3) 0.029(4) 0.045(2) 0.006(2) 0.0070(18) 0.003(3)
C11 0.014(2) 0.036(4) 0.0329(19) -0.003(2) 0.0066(15) 0.001(2)
C12 0.018(2) 0.028(3) 0.0304(18) 0.004(2) 0.0084(15) 0.000(2)
C13 0.021(3) 0.034(4) 0.0279(18) 0.003(2) 0.0042(15) 0.004(3)
C14 0.015(2) 0.027(3) 0.0232(16) -0.0001(19) 0.0061(14) 0.003(2)
C15 0.022(3) 0.024(4) 0.042(2) 0.002(2) 0.0121(17) 0.000(2)
C16 0.022(3) 0.045(5) 0.030(2) 0.001(2) 0.0010(16) -0.002(3)
C17 0.024(3) 0.056(5) 0.037(2) 0.010(3) -0.0024(17) -0.001(3)
C18 0.011(2) 0.014(3) 0.0251(16) 0.0012(16) 0.0053(13) -0.001(2)
C19 0.015(2) 0.024(3) 0.0249(17) 0.0011(18) 0.0051(14) 0.005(2)
C20 0.019(3) 0.035(4) 0.0200(16) -0.0006(18) 0.0037(14) 0.002(2)
C21 0.012(2) 0.028(3) 0.0244(17) -0.0042(18) 0.0035(14) 0.001(2)
C22 0.014(2) 0.013(3) 0.0253(17) -0.0018(16) 0.0044(14) 0.004(2)
C23 0.020(2) 0.010(3) 0.0233(16) 0.0005(17) 0.0071(14) 0.003(2)
C24 0.020(2) 0.018(3) 0.0292(18) 0.0043(17) 0.0078(15) -0.005(2)
C25 0.016(2) 0.017(3) 0.0236(16) 0.0056(17) 0.0040(14) -0.005(2)
C26 0.028(3) 0.020(4) 0.035(2) -0.001(2) 0.0072(16) -0.005(3)
C27 0.027(3) 0.014(3) 0.046(2) 0.002(2) -0.0023(18) -0.014(3)
C28 0.016(3) 0.050(5) 0.041(2) 0.017(3) 0.0046(17) 0.000(3)
C29 0.019(3) 0.036(4) 0.0316(19) 0.006(2) 0.0061(16) 0.004(3)
C30 0.017(2) 0.028(3) 0.0251(17) 0.0018(19) 0.0050(14) 0.003(2)
C31 0.021(3) 0.026(3) 0.0232(17) -0.0038(18) 0.0069(15) -0.011(2)
C32 0.023(2) 0.017(3) 0.039(2) -0.0022(19) 0.0097(16) -0.002(2)
C33 0.011(2) 0.022(4) 0.0275(18) 0.0017(19) 0.0036(15) 0.002(2)
C34 0.023(2) 0.029(3) 0.0214(16) -0.0010(18) -0.0008(14) 0.000(2)
O1 0.0172(16) 0.030(3) 0.0314(13) -0.0048(14) -0.0006(11) -0.0032(17)
O2 0.0222(16) 0.022(2) 0.0272(12) 0.0015(13) 0.0083(10) 0.0025(16)
O3 0.0105(15) 0.022(2) 0.0327(13) -0.0038(13) 0.0080(10) 0.0004(15)
O4 0.0175(19) 0.044(3) 0.0457(16) 0.0068(17) 0.0010(12) -0.0091(18)
O5 0.0152(15) 0.022(2) 0.0291(12) -0.0013(13) 0.0103(10) -0.0029(16)
O6 0.0225(18) 0.025(3) 0.0438(15) -0.0027(15) 0.0167(12) 0.0048(17)
O7 0.0147(14) 0.035(3) 0.0256(12) 0.0046(14) -0.0003(10) -0.0036(17)
O8 0.046(2) 0.033(3) 0.072(2) 0.003(2) -0.0238(18) -0.018(3)
O9 0.0176(16) 0.026(3) 0.0280(12) 0.0023(13) 0.0010(10) 0.0021(16)
O10 0.0193(15) 0.017(2) 0.0247(11) -0.0025(13) 0.0036(9) -0.0035(16)
O11 0.0113(15) 0.019(2) 0.0283(12) 0.0036(13) 0.0073(9) -0.0030(15)
O12 0.0124(18) 0.043(3) 0.0328(13) -0.0037(15) 0.0031(10) 0.0038(17)
O13 0.0140(16) 0.020(2) 0.0268(12) 0.0007(12) 0.0079(10) 0.0000(15)
O14 0.0184(16) 0.024(2) 0.0388(14) -0.0013(14) 0.0118(11) -0.0094(16)
O15 0.0161(15) 0.020(2) 0.0212(12) 0.0013(12) 0.0013(10) -0.0035(14)
O16 0.036(2) 0.019(3) 0.0321(14) 0.0024(14) -0.0009(12) 0.0032(18)

loop_
_atom_type_symbol
_atom_type_description
_atom_type_scat_dispersion_real
_atom_type_scat_dispersion_imag
_atom_type_scat_source
C C 0.0181 0.0091 'International Tables Vol C Tables 4.2.6.8 and 6.1.1.4'
H H 0.0000 0.0000 'International Tables Vol C Tables 4.2.6.8 and 6.1.1.4'
O O 0.0492 0.0322 'International Tables Vol C Tables 4.2.6.8 and 6.1.1.4'

loop_
_geom_angle_atom_site_label_1
_geom_angle_atom_site_label_2
_geom_angle_atom_site_label_3
_geom_angle
O3 C1 C6 107.1(3)
O3 C1 C2 111.7(3)
C6 C1 C2 109.9(4)
O3 C1 H1 109.4
C6 C1 H1 109.4
C2 C1 H1 109.4
O1 C2 C1 111.5(4)
O1 C2 C4 89.4(3)
C1 C2 C4 116.7(3)
O1 C2 H2 112.4
C1 C2 H2 112.4
C4 C2 H2 112.4
O4 C3 O1 127.2(5)
O4 C3 C4 138.5(5)
O1 C3 C4 94.2(3)
O2 C4 C3 121.1(3)
O2 C4 C2 121.0(3)
C3 C4 C2 83.6(4)
O2 C4 H4 109.6
C3 C4 H4 109.6
C2 C4 H4 109.6
O5 C5 O2 112.4(3)
O5 C5 C6 106.9(4)
O2 C5 C6 109.7(3)
O5 C5 H5 109.3
O2 C5 H5 109.3
C6 C5 H5 109.3
O7 C6 C1 106.5(4)
O7 C6 C5 108.5(3)
C1 C6 C5 110.0(3)
O7 C6 H6 110.6
C1 C6 H6 110.6
C5 C6 H6 110.6
O3 C7 C8 109.3(4)
O3 C7 H7A 109.8
C8 C7 H7A 109.8
O3 C7 H7B 109.8
C8 C7 H7B 109.8
H7A C7 H7B 108.3
C9 C8 C13 119.7(4)
C9 C8 C7 121.1(4)
C13 C8 C7 119.2(4)
C8 C9 C10 121.1(5)
C8 C9 H9 119.4
C10 C9 H9 119.4
C11 C10 C9 118.9(5)
C11 C10 H10 120.6
C9 C10 H10 120.6
C10 C11 C12 120.5(4)
C10 C11 H11 119.8
C12 C11 H11 119.8
C11 C12 C13 120.1(5)
C11 C12 H12 119.9
C13 C12 H12 119.9
C8 C13 C12 119.7(5)
C8 C13 H13 120.1
C12 C13 H13 120.1
O6 C14 O5 122.8(5)
O6 C14 C15 127.6(4)
O5 C14 C15 109.5(4)
C14 C15 H15A 109.5
C14 C15 H15B 109.5
H15A C15 H15B 109.5
C14 C15 H15C 109.5
H15A C15 H15C 109.5
H15B C15 H15C 109.5
O8 C16 O7 122.7(5)
O8 C16 C17 127.6(5)
O7 C16 C17 109.8(5)
C16 C17 H17A 109.5
C16 C17 H17B 109.5
H17A C17 H17B 109.5
C16 C17 H17C 109.5
H17A C17 H17C 109.5
H17B C17 H17C 109.5
O11 C18 C23 107.0(3)
O11 C18 C19 111.4(3)
C23 C18 C19 110.3(4)
O11 C18 H18 109.4
C23 C18 H18 109.4
C19 C18 H18 109.4
O9 C19 C21 89.3(3)
O9 C19 C18 111.7(4)
C21 C19 C18 117.5(3)
O9 C19 H19 112.1
C21 C19 H19 112.1
C18 C19 H19 112.1
O12 C20 O9 126.4(5)
O12 C20 C21 140.0(5)
O9 C20 C21 93.5(3)
O10 C21 C19 120.3(3)
O10 C21 C20 120.6(3)
C19 C21 C20 84.1(4)
O10 C21 H21 109.8
C19 C21 H21 109.8
C20 C21 H21 109.8
O13 C22 O10 110.3(3)
O13 C22 C23 107.8(4)
O10 C22 C23 109.6(3)
O13 C22 H22 109.7
O10 C22 H22 109.7
C23 C22 H22 109.7
O15 C23 C22 111.1(3)
O15 C23 C18 105.1(4)
C22 C23 C18 110.2(3)
O15 C23 H23 110.1
C22 C23 H23 110.1
C18 C23 H23 110.1
O11 C24 C25 109.3(4)
O11 C24 H24A 109.8
C25 C24 H24A 109.8
O11 C24 H24B 109.8
C25 C24 H24B 109.8
H24A C24 H24B 108.3
C30 C25 C26 119.4(4)
C30 C25 C24 119.6(4)
C26 C25 C24 121.0(4)
C25 C26 C27 119.4(5)
C25 C26 H26 120.3
C27 C26 H26 120.3
C28 C27 C26 121.0(5)
C28 C27 H27 119.5
C26 C27 H27 119.5
C27 C28 C29 120.1(4)
C27 C28 H28 120.0
C29 C28 H28 120.0
C28 C29 C30 119.5(5)
C28 C29 H29 120.3
C30 C29 H29 120.3
C29 C30 C25 120.7(5)
C29 C30 H30 119.7
C25 C30 H30 119.7
O14 C31 O13 122.5(5)
O14 C31 C32 126.4(4)
O13 C31 C32 111.1(4)
C31 C32 H32A 109.5
C31 C32 H32B 109.5
H32A C32 H32B 109.5
C31 C32 H32C 109.5
H32A C32 H32C 109.5
H32B C32 H32C 109.5
O16 C33 O15 122.4(4)
O16 C33 C34 127.1(4)
O15 C33 C34 110.5(4)
C33 C34 H34A 109.5
C33 C34 H34B 109.5
H34A C34 H34B 109.5
C33 C34 H34C 109.5
H34A C34 H34C 109.5
H34B C34 H34C 109.5
C3 O1 C2 91.8(3)
C4 O2 C5 114.3(4)
C1 O3 C7 111.1(3)
C14 O5 C5 117.4(4)
C16 O7 C6 116.3(4)
C20 O9 C19 92.0(3)
C21 O10 C22 113.1(4)
C24 O11 C18 111.7(3)
C31 O13 C22 117.2(4)
C33 O15 C23 114.6(4)

loop_
_geom_bond_atom_site_label_1
_geom_bond_atom_site_label_2
_geom_bond_distance
C1 O3 1.425(4)
C1 C6 1.522(5)
C1 C2 1.535(6)
C1 H1 1.0000
C2 O1 1.484(5)
C2 C4 1.536(6)
C2 H2 1.0000
C3 O4 1.192(5)
C3 O1 1.362(6)
C3 C4 1.533(7)
C4 O2 1.401(4)
C4 H4 1.0000
C5 O5 1.414(6)
C5 O2 1.420(5)
C5 C6 1.526(6)
C5 H5 1.0000
C6 O7 1.436(5)
C6 H6 1.0000
C7 O3 1.429(6)
C7 C8 1.506(6)
C7 H7A 0.9900
C7 H7B 0.9900
C8 C9 1.381(7)
C8 C13 1.385(6)
C9 C10 1.389(6)
C9 H9 0.9500
C10 C11 1.384(7)
C10 H10 0.9500
C11 C12 1.385(7)
C11 H11 0.9500
C12 C13 1.390(6)
C12 H12 0.9500
C13 H13 0.9500
C14 O6 1.177(6)
C14 O5 1.389(4)
C14 C15 1.480(7)
C15 H15A 0.9800
C15 H15B 0.9800
C15 H15C 0.9800
C16 O8 1.172(7)
C16 O7 1.378(6)
C16 C17 1.493(8)
C17 H17A 0.9800
C17 H17B 0.9800
C17 H17C 0.9800
C18 O11 1.427(4)
C18 C23 1.535(5)
C18 C19 1.538(5)
C18 H18 1.0000
C19 O9 1.484(5)
C19 C21 1.532(7)
C19 H19 1.0000
C20 O12 1.193(5)
C20 O9 1.370(6)
C20 C21 1.537(7)
C21 O10 1.401(4)
C21 H21 1.0000
C22 O13 1.416(5)
C22 O10 1.429(5)
C22 C23 1.507(6)
C22 H22 1.0000
C23 O15 1.440(5)
C23 H23 1.0000
C24 O11 1.422(5)
C24 C25 1.509(6)
C24 H24A 0.9900
C24 H24B 0.9900
C25 C30 1.387(6)
C25 C26 1.388(7)
C26 C27 1.392(6)
C26 H26 0.9500
C27 C28 1.365(8)
C27 H27 0.9500
C28 C29 1.383(8)
C28 H28 0.9500
C29 C30 1.387(6)
C29 H29 0.9500
C30 H30 0.9500
C31 O14 1.190(6)
C31 O13 1.382(5)
C31 C32 1.474(7)
C32 H32A 0.9800
C32 H32B 0.9800
C32 H32C 0.9800
C33 O16 1.205(7)
C33 O15 1.373(5)
C33 C34 1.500(6)
C34 H34A 0.9800
C34 H34B 0.9800
C34 H34C 0.9800

loop_
_geom_torsion_atom_site_label_1
_geom_torsion_atom_site_label_2
_geom_torsion_atom_site_label_3
_geom_torsion_atom_site_label_4
_geom_torsion
O3 C1 C2 O1 -114.0(4)
C6 C1 C2 O1 127.3(4)
O3 C1 C2 C4 145.3(4)
C6 C1 C2 C4 26.6(5)
O4 C3 C4 O2 -53.8(7)
O1 C3 C4 O2 130.2(4)
O4 C3 C4 C2 -176.2(5)
O1 C3 C4 C2 7.7(3)
O1 C2 C4 O2 -129.6(4)
C1 C2 C4 O2 -15.7(6)
O1 C2 C4 C3 -7.1(3)
C1 C2 C4 C3 106.8(4)
O3 C1 C6 O7 69.1(4)
C2 C1 C6 O7 -169.4(3)
O3 C1 C6 C5 -173.5(4)
C2 C1 C6 C5 -51.9(5)
O5 C5 C6 O7 63.0(4)
O2 C5 C6 O7 -174.9(4)
O5 C5 C6 C1 -53.2(4)
O2 C5 C6 C1 68.9(5)
O3 C7 C8 C9 -111.0(5)
O3 C7 C8 C13 69.5(5)
C13 C8 C9 C10 0.9(6)
C7 C8 C9 C10 -178.6(4)
C8 C9 C10 C11 -1.1(7)
C9 C10 C11 C12 0.2(7)
C10 C11 C12 C13 1.0(7)
C9 C8 C13 C12 0.3(6)
C7 C8 C13 C12 179.8(4)
C11 C12 C13 C8 -1.2(6)
O11 C18 C19 O9 -117.7(4)
C23 C18 C19 O9 123.6(4)
O11 C18 C19 C21 141.2(4)
C23 C18 C19 C21 22.5(5)
O9 C19 C21 O10 -129.5(4)
C18 C19 C21 O10 -15.3(6)
O9 C19 C21 C20 -7.3(2)
C18 C19 C21 C20 106.9(4)
O12 C20 C21 O10 -53.6(7)
O9 C20 C21 O10 129.8(4)
O12 C20 C21 C19 -175.5(5)
O9 C20 C21 C19 8.0(3)
O13 C22 C23 O15 65.1(4)
O10 C22 C23 O15 -174.8(3)
O13 C22 C23 C18 -50.9(4)
O10 C22 C23 C18 69.1(5)
O11 C18 C23 O15 70.8(4)
C19 C18 C23 O15 -167.9(3)
O11 C18 C23 C22 -169.5(3)
C19 C18 C23 C22 -48.2(5)
O11 C24 C25 C30 66.7(4)
O11 C24 C25 C26 -112.9(4)
C30 C25 C26 C27 -0.5(6)
C24 C25 C26 C27 179.1(4)
C25 C26 C27 C28 0.4(6)
C26 C27 C28 C29 -0.6(7)
C27 C28 C29 C30 0.9(6)
C28 C29 C30 C25 -1.0(6)
C26 C25 C30 C29 0.8(6)
C24 C25 C30 C29 -178.8(4)
O4 C3 O1 C2 175.3(5)
C4 C3 O1 C2 -8.0(3)
C1 C2 O1 C3 -110.7(3)
C4 C2 O1 C3 7.9(3)
C3 C4 O2 C5 -71.6(5)
C2 C4 O2 C5 30.4(5)
O5 C5 O2 C4 62.9(4)
C6 C5 O2 C4 -55.8(5)
C6 C1 O3 C7 -160.0(4)
C2 C1 O3 C7 79.6(5)
C8 C7 O3 C1 -180.0(3)
O6 C14 O5 C5 -9.6(5)
C15 C14 O5 C5 166.9(3)
O2 C5 O5 C14 81.5(4)
C6 C5 O5 C14 -158.1(3)
O8 C16 O7 C6 -7.6(7)
C17 C16 O7 C6 172.3(3)
C1 C6 O7 C16 -124.0(4)
C5 C6 O7 C16 117.5(4)
O12 C20 O9 C19 174.6(4)
C21 C20 O9 C19 -8.2(3)
C21 C19 O9 C20 8.2(3)
C18 C19 O9 C20 -111.3(3)
C19 C21 O10 C22 33.6(5)
C20 C21 O10 C22 -68.4(5)
O13 C22 O10 C21 58.5(4)
C23 C22 O10 C21 -60.0(4)
C25 C24 O11 C18 176.1(3)
C23 C18 O11 C24 -161.0(3)
C19 C18 O11 C24 78.4(4)
O14 C31 O13 C22 -2.8(5)
C32 C31 O13 C22 179.4(3)
O10 C22 O13 C31 76.9(4)
C23 C22 O13 C31 -163.5(3)
O16 C33 O15 C23 -3.7(5)
C34 C33 O15 C23 177.0(3)
C22 C23 O15 C33 79.9(4)
C18 C23 O15 C33 -161.0(3)
